data_1506879
loop_
_publ_author_name
'Du, Yanming'
'Creighton, Christopher J.'
'Tounge, Brett A.'
'Reitz, Allen B.'

_publ_section_title
;
 Noncovalent self-assembly of bicyclo[4.2.2]diketopiperazines: influence
 of saturation in the bridging carbacyclic ring.
;
_journal_issue 3
_journal_name_full 'Organic letters'
_journal_page_first 309
_journal_page_last 312
_journal_paper_doi 10.1021/ol036101u
_journal_volume 6
_journal_year 2004
_chemical_formula_sum 'C8 H12 N2 O2'
_chemical_formula_weight 168.20
_chemical_name_systematic
; 
 ? 
;
_space_group_IT_number 4
_symmetry_cell_setting monoclinic
_symmetry_space_group_name_Hall 'P 2yb'
_symmetry_space_group_name_H-M 'P 1 21 1'
_atom_sites_solution_hydrogens geom
_atom_sites_solution_primary direct
_atom_sites_solution_secondary difmap
_audit_creation_method SHELXL-97
_cell_angle_alpha 90.00
_cell_angle_beta 96.537(2)
_cell_angle_gamma 90.00
_cell_formula_units_Z 4
_cell_length_a 7.5275(10)
_cell_length_b 9.8141(13)
_cell_length_c 11.7768(16)
_cell_measurement_reflns_used 2564
_cell_measurement_temperature 193(2)
_cell_measurement_theta_max 28.37
_cell_measurement_theta_min 2.71
_cell_volume 864.4(2)
_computing_cell_refinement 'Bruker SAINT'
_computing_data_collection 'Bruker SMART'
_computing_data_reduction 'Bruker SHELXTL'
_computing_molecular_graphics 'Bruker SHELXTL'
_computing_publication_material 'Bruker SHELXTL'
_computing_structure_refinement 'Bruker SHELXTL'
_computing_structure_solution 'Bruker SHELXTL'
_diffrn_ambient_temperature 193(2)
_diffrn_measured_fraction_theta_full 0.911
_diffrn_measured_fraction_theta_max 0.911
_diffrn_measurement_device_type 'Bruker SMART CCD Area Detector'
_diffrn_measurement_method '\w scans'
_diffrn_radiation_monochromator graphite
_diffrn_radiation_source 'normal-focus sealed tube'
_diffrn_radiation_type MoK\a
_diffrn_radiation_wavelength 0.71073
_diffrn_reflns_av_R_equivalents 0.0358
_diffrn_reflns_av_sigmaI/netI 0.0484
_diffrn_reflns_limit_h_max 9
_diffrn_reflns_limit_h_min -10
_diffrn_reflns_limit_k_max 12
_diffrn_reflns_limit_k_min -12
_diffrn_reflns_limit_l_max 14
_diffrn_reflns_limit_l_min -15
_diffrn_reflns_number 5350
_diffrn_reflns_theta_full 28.82
_diffrn_reflns_theta_max 28.82
_diffrn_reflns_theta_min 1.74
_diffrn_standards_decay_% 0.00
_exptl_absorpt_coefficient_mu 0.094
_exptl_absorpt_correction_type none
_exptl_crystal_colour Colorless
_exptl_crystal_density_diffrn 1.292
_exptl_crystal_density_method 'not measured'
_exptl_crystal_description Parallelepiped
_exptl_crystal_F_000 360
_exptl_crystal_size_max 0.40
_exptl_crystal_size_mid 0.36
_exptl_crystal_size_min 0.36
_refine_diff_density_max 0.298
_refine_diff_density_min -0.178
_refine_diff_density_rms 0.050
_refine_ls_abs_structure_details 'Flack H D (1983), Acta Cryst. A39, 876-881'
_refine_ls_abs_structure_Flack -1.0(16)
_refine_ls_extinction_coef 0.005(3)
_refine_ls_extinction_expression Fc^*^=kFc[1+0.001xFc^2^\l^3^/sin(2\q)]^-1/4^
_refine_ls_extinction_method SHELXL
_refine_ls_goodness_of_fit_ref 1.042
_refine_ls_hydrogen_treatment mixed
_refine_ls_matrix_type full
_refine_ls_number_parameters 314
_refine_ls_number_reflns 3350
_refine_ls_number_restraints 1
_refine_ls_restrained_S_all 1.041
_refine_ls_R_factor_all 0.0692
_refine_ls_R_factor_gt 0.0521
_refine_ls_shift/su_max 0.000
_refine_ls_shift/su_mean 0.000
_refine_ls_structure_factor_coef Fsqd
_refine_ls_weighting_details 'calc w=1/[\s^2^(Fo^2^)+(0.0707P)^2^+0.1738P] where P=(Fo^2^+2Fc^2^)/3'
_refine_ls_weighting_scheme calc
_refine_ls_wR_factor_gt 0.1249
_refine_ls_wR_factor_ref 0.1315
_reflns_number_gt 2673
_reflns_number_total 3350
_reflns_threshold_expression >2sigma(I)
_cod_data_source_file ol036101usi20031028_020556.cif
_cod_data_source_block cgj4
_cod_depositor_comments
;
The following automatic conversions were performed:

'_symmetry_cell_setting' value 'Monoclinic' changed to 'monoclinic'
according to /home/saulius/struct/CIF-dictionaries/cif_core.dic
dictionary named 'cif_core.dic' version 2.4.1 from 2010-06-29.

Automatic conversion script
Id: cif_fix_values 1715 2011-07-08 13:25:40Z adriana 
;
_cod_original_sg_symbol_H-M P2(1)
_cod_database_code 1506879

loop_
_symmetry_equiv_pos_as_xyz
'x, y, z'
'-x, y+1/2, -z'

loop_
_atom_site_label
_atom_site_type_symbol
_atom_site_fract_x
_atom_site_fract_y
_atom_site_fract_z
_atom_site_U_iso_or_equiv
_atom_site_adp_type
_atom_site_occupancy
_atom_site_symmetry_multiplicity
_atom_site_calc_flag
O1 O 0.1962(3) 0.23728(19) 0.45113(19) 0.0349(5) Uani 1 1 d
O2 O 0.3013(3) -0.2921(2) 0.53083(19) 0.0347(5) Uani 1 1 d
N1 N 0.3815(3) 0.0553(2) 0.4607(2) 0.0253(5) Uani 1 1 d
H1N H 0.473(5) 0.101(3) 0.457(2) 0.025(8) Uiso 1 1 d
N2 N 0.1170(3) -0.1104(3) 0.5168(2) 0.0291(5) Uani 1 1 d
H2N H 0.017(6) -0.154(4) 0.528(3) 0.045(11) Uiso 1 1 d
C1 C 0.2211(4) 0.1118(3) 0.4555(2) 0.0263(6) Uani 1 1 d
C2 C 0.0622(4) 0.0166(3) 0.4561(3) 0.0273(6) Uani 1 1 d
H2 H -0.024(4) 0.062(3) 0.488(3) 0.019(7) Uiso 1 1 d
C3 C 0.2691(4) -0.1727(3) 0.5015(2) 0.0268(6) Uani 1 1 d
C4 C 0.4059(4) -0.0916(3) 0.4462(2) 0.0263(6) Uani 1 1 d
H4 H 0.531(4) -0.118(3) 0.481(2) 0.020(7) Uiso 1 1 d
C5 C 0.4057(5) -0.1298(3) 0.3193(3) 0.0357(7) Uani 1 1 d
H5A H 0.528(5) -0.097(4) 0.291(3) 0.041(9) Uiso 1 1 d
H5B H 0.409(4) -0.229(3) 0.316(2) 0.023(7) Uiso 1 1 d
C6 C 0.2481(5) -0.0778(4) 0.2378(3) 0.0436(9) Uani 1 1 d
H6A H 0.271(5) -0.119(4) 0.161(3) 0.043(10) Uiso 1 1 d
H6B H 0.261(5) 0.021(4) 0.239(3) 0.035(9) Uiso 1 1 d
C7 C 0.0609(5) -0.1146(4) 0.2652(3) 0.0425(8) Uani 1 1 d
H7A H 0.070(5) -0.201(4) 0.303(3) 0.039(10) Uiso 1 1 d
H7B H -0.021(5) -0.120(4) 0.191(3) 0.055(11) Uiso 1 1 d
C8 C -0.0307(4) -0.0118(3) 0.3360(3) 0.0369(8) Uani 1 1 d
H8A H -0.048(5) 0.079(4) 0.285(3) 0.044(10) Uiso 1 1 d
H8B H -0.135(5) -0.043(4) 0.341(3) 0.038(10) Uiso 1 1 d
O11 O 0.2128(3) 0.17374(19) 0.0243(2) 0.0352(5) Uani 1 1 d
O12 O 0.2864(3) 0.7111(2) -0.01243(19) 0.0348(5) Uani 1 1 d
N11 N 0.3899(3) 0.3565(2) 0.0062(2) 0.0279(6) Uani 1 1 d
H11N H 0.473(5) 0.308(3) -0.007(3) 0.027(9) Uiso 1 1 d
N12 N 0.1101(3) 0.5287(2) 0.0082(2) 0.0261(5) Uani 1 1 d
H12N H 0.008(5) 0.573(3) 0.004(3) 0.025(8) Uiso 1 1 d
C11 C 0.2368(4) 0.2988(3) 0.0276(3) 0.0261(6) Uani 1 1 d
C12 C 0.0914(4) 0.3941(3) 0.0580(2) 0.0250(6) Uani 1 1 d
H12 H -0.004(4) 0.356(3) 0.024(2) 0.006(6) Uiso 1 1 d
C13 C 0.2690(4) 0.5882(3) 0.0082(2) 0.0246(6) Uani 1 1 d
C14 C 0.4317(4) 0.4987(3) 0.0327(3) 0.0238(6) Uani 1 1 d
H14 H 0.517(5) 0.527(3) -0.015(3) 0.031(9) Uiso 1 1 d
C15 C 0.5205(4) 0.5155(3) 0.1561(3) 0.0344(7) Uani 1 1 d
H15A H 0.645(4) 0.473(3) 0.158(2) 0.024(8) Uiso 1 1 d
H15B H 0.525(5) 0.613(4) 0.163(3) 0.042(10) Uiso 1 1 d
C16 C 0.4258(5) 0.4470(4) 0.2469(3) 0.0419(8) Uani 1 1 d
H16A H 0.501(5) 0.459(3) 0.310(3) 0.040(9) Uiso 1 1 d
H16B H 0.431(5) 0.354(4) 0.238(3) 0.027(8) Uiso 1 1 d
C17 C 0.2310(5) 0.4880(4) 0.2549(3) 0.0411(8) Uani 1 1 d
H17A H 0.209(5) 0.482(4) 0.327(3) 0.049(11) Uiso 1 1 d
H17B H 0.215(5) 0.575(4) 0.228(3) 0.041(10) Uiso 1 1 d
C18 C 0.0878(5) 0.3995(4) 0.1888(3) 0.0356(7) Uani 1 1 d
H18A H -0.012(5) 0.432(3) 0.200(3) 0.035(9) Uiso 1 1 d
H18B H 0.110(5) 0.308(4) 0.219(3) 0.046(10) Uiso 1 1 d

loop_
_atom_site_aniso_label
_atom_site_aniso_U_11
_atom_site_aniso_U_22
_atom_site_aniso_U_33
_atom_site_aniso_U_23
_atom_site_aniso_U_13
_atom_site_aniso_U_12
O1 0.0275(11) 0.0205(11) 0.0575(14) 0.0006(10) 0.0083(10) -0.0007(8)
O2 0.0260(11) 0.0203(10) 0.0572(14) 0.0100(10) 0.0023(9) 0.0019(8)
N1 0.0204(12) 0.0188(12) 0.0368(13) 0.0009(10) 0.0039(10) -0.0048(10)
N2 0.0223(13) 0.0243(13) 0.0414(14) 0.0048(11) 0.0058(10) -0.0017(11)
C1 0.0253(15) 0.0205(14) 0.0334(15) 0.0006(11) 0.0044(12) -0.0019(11)
C2 0.0210(14) 0.0215(14) 0.0399(16) 0.0034(12) 0.0051(12) 0.0006(11)
C3 0.0237(15) 0.0216(15) 0.0344(15) -0.0024(12) 0.0007(12) -0.0025(11)
C4 0.0217(14) 0.0183(13) 0.0386(15) -0.0027(12) 0.0017(11) 0.0037(11)
C5 0.0345(17) 0.0302(17) 0.0441(18) -0.0088(13) 0.0111(13) 0.0005(13)
C6 0.050(2) 0.050(2) 0.0312(18) -0.0066(16) 0.0050(15) -0.0004(16)
C7 0.0437(19) 0.0395(18) 0.0403(18) -0.0050(16) -0.0122(15) -0.0022(17)
C8 0.0231(16) 0.0326(17) 0.052(2) 0.0055(15) -0.0085(14) -0.0008(13)
O11 0.0243(11) 0.0184(10) 0.0621(15) -0.0031(9) 0.0015(10) -0.0017(8)
O12 0.0248(11) 0.0204(10) 0.0596(14) 0.0065(10) 0.0069(10) 0.0008(8)
N11 0.0191(13) 0.0186(12) 0.0465(15) -0.0049(10) 0.0064(10) 0.0014(9)
N12 0.0149(12) 0.0199(12) 0.0429(15) 0.0022(10) 0.0011(10) 0.0019(9)
C11 0.0217(15) 0.0206(14) 0.0351(16) -0.0020(11) -0.0006(12) 0.0026(10)
C12 0.0171(13) 0.0194(13) 0.0383(15) 0.0012(12) 0.0018(11) -0.0025(11)
C13 0.0232(15) 0.0199(15) 0.0303(15) -0.0016(11) 0.0005(11) 0.0007(10)
C14 0.0173(13) 0.0164(13) 0.0375(16) -0.0015(12) 0.0014(11) -0.0012(10)
C15 0.0296(17) 0.0250(16) 0.0460(19) 0.0008(13) -0.0066(13) -0.0025(12)
C16 0.042(2) 0.043(2) 0.0376(19) 0.0041(15) -0.0103(15) -0.0010(15)
C17 0.056(2) 0.040(2) 0.0287(18) -0.0023(15) 0.0098(15) -0.0021(17)
C18 0.0315(17) 0.0320(17) 0.0458(18) 0.0045(15) 0.0150(13) 0.0024(14)

loop_
_atom_type_symbol
_atom_type_description
_atom_type_scat_dispersion_real
_atom_type_scat_dispersion_imag
_atom_type_scat_source
C C 0.0033 0.0016 'International Tables Vol C Tables 4.2.6.8 and 6.1.1.4'
H H 0.0000 0.0000 'International Tables Vol C Tables 4.2.6.8 and 6.1.1.4'
N N 0.0061 0.0033 'International Tables Vol C Tables 4.2.6.8 and 6.1.1.4'
O O 0.0106 0.0060 'International Tables Vol C Tables 4.2.6.8 and 6.1.1.4'

loop_
_geom_angle_atom_site_label_1
_geom_angle_atom_site_label_2
_geom_angle_atom_site_label_3
_geom_angle
C1 N1 C4 122.2(3)
C1 N1 H1N 122(2)
C4 N1 H1N 115(2)
C3 N2 C2 121.5(3)
C3 N2 H2N 124(2)
C2 N2 H2N 107(2)
O1 C1 N1 123.3(3)
O1 C1 C2 119.6(3)
N1 C1 C2 117.1(2)
N2 C2 C1 110.3(2)
N2 C2 C8 111.6(2)
C1 C2 C8 112.6(3)
N2 C2 H2 113.3(19)
C1 C2 H2 107.4(19)
C8 C2 H2 101(2)
O2 C3 N2 122.8(3)
O2 C3 C4 119.9(3)
N2 C3 C4 117.3(2)
N1 C4 C3 111.6(2)
N1 C4 C5 111.5(2)
C3 C4 C5 111.4(2)
N1 C4 H4 109.4(17)
C3 C4 H4 109.7(16)
C5 C4 H4 102.9(16)
C6 C5 C4 116.3(3)
C6 C5 H5A 109.7(18)
C4 C5 H5A 108.9(18)
C6 C5 H5B 109.2(18)
C4 C5 H5B 106.7(17)
H5A C5 H5B 105(3)
C7 C6 C5 117.3(3)
C7 C6 H6A 110(2)
C5 C6 H6A 103(2)
C7 C6 H6B 109(2)
C5 C6 H6B 105(2)
H6A C6 H6B 112(3)
C8 C7 C6 116.5(3)
C8 C7 H7A 110(2)
C6 C7 H7A 107(2)
C8 C7 H7B 104(2)
C6 C7 H7B 109(2)
H7A C7 H7B 111(3)
C7 C8 C2 116.1(3)
C7 C8 H8A 106.0(19)
C2 C8 H8A 112.5(19)
C7 C8 H8B 106(2)
C2 C8 H8B 109(2)
H8A C8 H8B 106(3)
C11 N11 C14 122.4(3)
C11 N11 H11N 119(2)
C14 N11 H11N 116(2)
C13 N12 C12 121.7(2)
C13 N12 H12N 124(2)
C12 N12 H12N 111(2)
O11 C11 N11 122.7(3)
O11 C11 C12 120.8(3)
N11 C11 C12 116.5(2)
N12 C12 C11 111.1(2)
N12 C12 C18 112.5(2)
C11 C12 C18 110.6(2)
N12 C12 H12 108.8(16)
C11 C12 H12 101.9(17)
C18 C12 H12 111.4(16)
O12 C13 N12 122.8(3)
O12 C13 C14 120.2(3)
N12 C13 C14 117.0(2)
N11 C14 C13 111.5(2)
N11 C14 C15 111.5(2)
C13 C14 C15 112.0(2)
N11 C14 H14 108(2)
C13 C14 H14 108(2)
C15 C14 H14 106(2)
C16 C15 C14 115.6(3)
C16 C15 H15A 107.9(17)
C14 C15 H15A 106.0(17)
C16 C15 H15B 113(2)
C14 C15 H15B 101(2)
H15A C15 H15B 113(3)
C15 C16 C17 117.3(3)
C15 C16 H16A 103(2)
C17 C16 H16A 116(2)
C15 C16 H16B 109(2)
C17 C16 H16B 109(2)
H16A C16 H16B 101(3)
C18 C17 C16 116.4(3)
C18 C17 H17A 105(3)
C16 C17 H17A 109(3)
C18 C17 H17B 107(2)
C16 C17 H17B 108(2)
H17A C17 H17B 112(3)
C17 C18 C12 115.9(3)
C17 C18 H18A 107(2)
C12 C18 H18A 106(2)
C17 C18 H18B 105(2)
C12 C18 H18B 108(2)
H18A C18 H18B 114(3)

loop_
_geom_bond_atom_site_label_1
_geom_bond_atom_site_label_2
_geom_bond_distance
O1 C1 1.245(3)
O2 C3 1.238(4)
N1 C1 1.324(4)
N1 C4 1.466(3)
N1 H1N 0.83(3)
N2 C3 1.328(4)
N2 C2 1.472(4)
N2 H2N 0.89(4)
C1 C2 1.519(4)
C2 C8 1.531(4)
C2 H2 0.91(3)
C3 C4 1.507(4)
C4 C5 1.540(4)
C4 H4 1.02(3)
C5 C6 1.527(5)
C5 H5A 1.06(4)
C5 H5B 0.97(3)
C6 C7 1.524(5)
C6 H6A 1.02(4)
C6 H6B 0.97(4)
C7 C8 1.522(5)
C7 H7A 0.95(4)
C7 H7B 1.01(4)
C8 H8A 1.08(4)
C8 H8B 0.85(4)
O11 C11 1.241(3)
O12 C13 1.240(3)
N11 C11 1.334(4)
N11 C14 1.456(3)
N11 H11N 0.81(4)
N12 C13 1.331(4)
N12 C12 1.459(4)
N12 H12N 0.88(4)
C11 C12 1.513(4)
C12 C18 1.545(4)
C12 H12 0.87(3)
C13 C14 1.509(4)
C14 C15 1.538(4)
C14 H14 0.94(3)
C15 C16 1.509(5)
C15 H15A 1.02(3)
C15 H15B 0.96(4)
C16 C17 1.533(6)
C16 H16A 0.89(4)
C16 H16B 0.92(4)
C17 C18 1.527(5)
C17 H17A 0.89(4)
C17 H17B 0.92(4)
C18 H18A 0.84(4)
C18 H18B 0.97(4)

loop_
_geom_torsion_atom_site_label_1
_geom_torsion_atom_site_label_2
_geom_torsion_atom_site_label_3
_geom_torsion_atom_site_label_4
_geom_torsion
C4 N1 C1 O1 -169.4(3)
C4 N1 C1 C2 11.2(4)
C3 N2 C2 C1 -42.5(4)
C3 N2 C2 C8 83.5(3)
O1 C1 C2 N2 -151.7(3)
N1 C1 C2 N2 27.7(4)
O1 C1 C2 C8 82.9(4)
N1 C1 C2 C8 -97.6(3)
C2 N2 C3 O2 -164.0(3)
C2 N2 C3 C4 16.1(4)
C1 N1 C4 C3 -38.1(4)
C1 N1 C4 C5 87.2(3)
O2 C3 C4 N1 -156.4(3)
N2 C3 C4 N1 23.5(3)
O2 C3 C4 C5 78.3(3)
N2 C3 C4 C5 -101.8(3)
N1 C4 C5 C6 -51.7(4)
C3 C4 C5 C6 73.7(3)
C4 C5 C6 C7 -55.4(4)
C5 C6 C7 C8 92.9(4)
C6 C7 C8 C2 -61.8(4)
N2 C2 C8 C7 -46.4(4)
C1 C2 C8 C7 78.2(3)
C14 N11 C11 O11 -167.0(3)
C14 N11 C11 C12 12.4(4)
C13 N12 C12 C11 -41.8(4)
C13 N12 C12 C18 82.9(3)
O11 C11 C12 N12 -153.9(3)
N11 C11 C12 N12 26.7(4)
O11 C11 C12 C18 80.4(4)
N11 C11 C12 C18 -99.0(3)
C12 N12 C13 O12 -165.4(3)
C12 N12 C13 C14 15.6(4)
C11 N11 C14 C13 -38.7(4)
C11 N11 C14 C15 87.2(3)
O12 C13 C14 N11 -155.3(3)
N12 C13 C14 N11 23.8(4)
O12 C13 C14 C15 79.0(3)
N12 C13 C14 C15 -101.9(3)
N11 C14 C15 C16 -49.9(4)
C13 C14 C15 C16 75.8(3)
C14 C15 C16 C17 -57.7(4)
C15 C16 C17 C18 93.7(4)
C16 C17 C18 C12 -61.1(4)
N12 C12 C18 C17 -46.5(4)
C11 C12 C18 C17 78.4(4)

loop_
_cod_related_entry_id
_cod_related_entry_database
_cod_related_entry_code
1 ChemSpider 30651766
